data_7709188
loop_
_publ_author_name
'M\"uller, Felix'
'Wickemeyer, Lucas'
'Schwabedissen, Jan'
'Ertl, Martin'
'Neumann, Beate'
'Stammler, Hans-Georg'
'Monkowius, Uwe'
'Mitzel, Norbert W.'

_publ_section_title
;
 Synthesis, structural and photophysical properties of
 dimethylphosphino(perfluoro-)phenylene-based gold(I) dimers.
;
_journal_issue 5
_journal_name_full 'Dalton transactions (Cambridge, England : 2003)'
_journal_page_first 1955
_journal_page_last 1967
_journal_paper_doi 10.1039/d1dt03658k
_journal_volume 51
_journal_year 2022
_chemical_formula_moiety 'C11 H19 P Sn'
_chemical_formula_sum 'C11 H19 P Sn'
_chemical_formula_weight 300.92
_space_group_crystal_system monoclinic
_space_group_IT_number 14
_space_group_name_Hall '-P 2yn'
_space_group_name_H-M_alt 'P 1 21/n 1'
_atom_sites_solution_hydrogens difmap
_atom_sites_solution_primary dual
_audit_creation_date 2020-11-04
_audit_creation_method
;
Olex2 1.3-ac4
(compiled 2019.04.23 svn.r3594 for Rigaku Oxford Diffraction, GUI svn.r5739)
;
_audit_update_record
;
2021-10-08 deposited with the CCDC.	2021-12-28 downloaded from the CCDC.
;
_cell_angle_alpha 90
_cell_angle_beta 99.6724(12)
_cell_angle_gamma 90
_cell_formula_units_Z 4
_cell_length_a 7.78125(10)
_cell_length_b 10.56152(12)
_cell_length_c 16.2469(2)
_cell_measurement_reflns_used 53547
_cell_measurement_temperature 100.0(1)
_cell_measurement_theta_max 54.6650
_cell_measurement_theta_min 3.1850
_cell_volume 1316.22(3)
_computing_cell_refinement 'CrysAlisPro 1.171.40.82a (Rigaku OD, 2020)'
_computing_data_collection 'CrysAlisPro 1.171.40.82a (Rigaku OD, 2020)'
_computing_data_reduction 'CrysAlisPro 1.171.40.82a (Rigaku OD, 2020)'
_computing_molecular_graphics 'Olex2 (Dolomanov et al., 2009)'
_computing_publication_material 'Olex2 (Dolomanov et al., 2009)'
_computing_structure_refinement 'ShelXL (Sheldrick, 2015)'
_computing_structure_solution 'ShelXT (Sheldrick, 2015)'
_diffrn_ambient_environment N~2~
_diffrn_ambient_temperature 100.0(1)
_diffrn_detector 'CCD plate'
_diffrn_detector_area_resol_mean 8.0951
_diffrn_detector_type Eos
_diffrn_measured_fraction_theta_full 0.998
_diffrn_measured_fraction_theta_max 0.988
_diffrn_measurement_details
;
List of Runs (angles in degrees, time in seconds):

  # Type    Start    End  Width  t~exp~   \w     \q     \k     \f   Frames
#--------------------------------------------------------------------------
  1  \w    -66.00  21.00   1.00    4.00    --    2.00 -59.00 116.81   87
  2  \w    -37.00 -10.00   1.00    4.00    --   18.00 126.00 -71.21   27
  3  \w    -13.00  12.00   1.00    4.00    --   30.00 104.00-111.63   25
  4  \w    -33.00  54.00   1.00    4.00    --   35.08 -57.00 150.00   87
  5  \w    -32.00  53.00   1.00    4.00    --   35.08 -57.00   0.00   85
  6  \w    -32.00  62.00   1.00    4.00    --   35.08 -77.00-120.00   94
  7  \w      3.00  28.00   1.00    4.00    --   38.00  88.00 115.78   25
  8  \w     16.00  41.00   1.00    4.00    --   46.00  79.00 160.32   25
  9  \w     15.00  40.00   1.00    4.00    --   46.00  81.00  84.56   25
 10  \w     15.00  42.00   1.00    4.00    --   46.00  82.00 -31.62   27
 11  \w     15.00  40.00   1.00    4.00    --   46.00  82.00-126.74   25
 12  \w     15.00  40.00   1.00    4.00    --   46.00  82.00-168.77   25
 13  \w     15.00  40.00   1.00    4.00    --   46.00  82.00  24.87   25
 14  \w     15.00  41.00   1.00    4.00    --   46.00  82.00 -79.62   26
 15  \w     27.00  53.00   1.00    4.00    --   54.00  74.00-110.29   26
 16  \w     31.00  57.00   1.00   16.00    --   58.00  74.00  33.38   26
 17  \w     88.00 117.00   1.00   16.00    --   58.00  73.00 114.27   29
 18  \w     32.00  58.00   1.00   16.00    --   58.00  73.00 114.27   26
 19  \w     32.00  64.00   1.00   16.00    --   58.00  73.00 -80.21   32
 20  \w     31.00  68.00   1.00   16.00    --   58.00  74.00 156.04   37
 21  \w     68.00 105.00   1.00   16.00    --   58.00  73.00 -80.21   37
 22  \w     33.00  58.00   1.00   16.00    --   58.00  71.00  -4.14   25
 23  \w     36.00  62.00   1.00   16.00    --   62.00  72.00-172.13   26
 24  \w     37.00  63.00   1.00   16.00    --   62.00  70.00  89.45   26
 25  \w     40.00  68.00   1.00   16.00    --   66.00  73.00  53.91   28
 26  \w     41.00  67.00   1.00   16.00    --   66.00  71.00-108.04   26
 27  \w     42.00  68.00   1.00   16.00    --   66.00  68.00 -33.37   26
 28  \w     43.00  69.00   1.00   16.00    --   70.00  74.00 176.66   26
 29  \w     92.00 141.00   1.00   16.00    --   74.00  73.00-100.39   49
 30  \w     48.00  87.00   1.00   16.00    --   74.00  73.00-100.39   39
 31  \w     16.00 105.00   1.00   16.00    --   75.09 -94.00   0.00   89
 32  \w     85.00 132.00   1.00   16.00    --   75.09  67.00-173.27   47
 33  \w     52.00  79.00   1.00   16.00    --   75.09  67.00-173.27   27
 34  \w     50.00  79.00   1.00   16.00    --   75.09  72.00  -6.56   29
 35  \w     48.00 135.00   1.00   16.00    --   75.09  74.00 144.92   87
 36  \w    103.00 139.00   1.00   16.00    --   75.09 117.00 -97.00   36
 37  \w     51.00 143.00   1.00   16.00    --   75.09  69.00  50.93   92
 38  \w     55.00 130.00   1.00   16.00    --   75.09  61.00-120.00   75
 39  \w    114.00 143.00   1.00   16.00    --   75.09  67.00-150.01   29
 40  \w     52.00  78.00   1.00   16.00    --   75.09  67.00-150.01   26
 41  \w     81.00 120.00   1.00   16.00    --   75.09  68.00  14.14   39
 42  \w     65.00  90.00   1.00   16.00    --   75.09 -30.00 -90.00   25
 43  \w     13.00  50.00   1.00   16.00    --   75.09 -30.00 -90.00   37
 44  \w     51.00  77.00   1.00   16.00    --   75.09  68.00  14.14   26
 45  \w      6.00  94.00   1.00   16.00    --   75.09 -77.00  90.00   88
 46  \w     48.00  77.00   1.00   16.00    --   75.09  74.00 -74.95   29
 47  \w     84.00 113.00   1.00   16.00    --   75.09-125.00 -90.00   29
 48  \w      9.00  55.00   1.00   16.00    --   75.09-125.00 -90.00   46
 49  \w     91.00 143.00   1.00   16.00    --   75.09  65.00  83.08   52
 50  \w     53.00  80.00   1.00   16.00    --   75.09  65.00  83.08   27
 51  \w     85.00 139.00   1.00   16.00    --   75.09  70.00 -19.02   54
 52  \w     55.00  80.00   1.00   16.00    --   75.09  61.00 120.00   25
 53  \w     24.00  71.00   1.00   16.00    --   75.09-125.00  90.00   47
 54  \w     50.00  75.00   1.00   16.00    --   75.09  70.00 -19.02   25
 55  \w     11.00  83.00   1.00   16.00    --   75.09 -61.00-120.00   72
 56  \w     52.00 139.00   1.00   16.00    --   75.09  67.00 -53.54   87
 57  \w      6.00 104.00   1.00   16.00    --   75.09 -77.00-180.00   98
 58  \w     53.00 121.00   1.00   16.00    --   75.09  65.00 130.91   68
 59  \w    117.00 142.00   1.00   16.00    --   75.09  72.00  -6.56   25
;
_diffrn_measurement_device 'four-circle diffractometer'
_diffrn_measurement_device_type 'SuperNova, Single source at offset/far, Eos'
_diffrn_measurement_method '\w scans'
_diffrn_orient_matrix_type 'CrysAlisPro convention (1999,Acta A55,543-557)'
_diffrn_orient_matrix_UB_11 0.0682473000
_diffrn_orient_matrix_UB_12 0.0116040000
_diffrn_orient_matrix_UB_13 0.0339610000
_diffrn_orient_matrix_UB_21 -0.0613807000
_diffrn_orient_matrix_UB_22 0.0009687000
_diffrn_orient_matrix_UB_23 0.0277124000
_diffrn_orient_matrix_UB_31 0.0109974000
_diffrn_orient_matrix_UB_32 -0.0661488000
_diffrn_orient_matrix_UB_33 0.0063576000
_diffrn_radiation_monochromator mirror
_diffrn_radiation_probe x-ray
_diffrn_radiation_type 'Mo K\a'
_diffrn_radiation_wavelength 0.71073
_diffrn_reflns_av_R_equivalents 0.0525
_diffrn_reflns_av_unetI/netI 0.0228
_diffrn_reflns_Laue_measured_fraction_full 0.998
_diffrn_reflns_Laue_measured_fraction_max 0.988
_diffrn_reflns_limit_h_max 17
_diffrn_reflns_limit_h_min -17
_diffrn_reflns_limit_k_max 22
_diffrn_reflns_limit_k_min -24
_diffrn_reflns_limit_l_max 37
_diffrn_reflns_limit_l_min -37
_diffrn_reflns_number 156309
_diffrn_reflns_point_group_measured_fraction_full 0.998
_diffrn_reflns_point_group_measured_fraction_max 0.988
_diffrn_reflns_theta_full 25.242
_diffrn_reflns_theta_max 55.171
_diffrn_reflns_theta_min 2.543
_diffrn_source 'micro-focus sealed X-ray tube'
_diffrn_source_type 'SuperNova (Mo) X-ray Source'
_exptl_absorpt_coefficient_mu 2.023
_exptl_absorpt_correction_T_max 1.000
_exptl_absorpt_correction_T_min 0.234
_exptl_absorpt_correction_type gaussian
_exptl_absorpt_process_details
;
CrysAlisPro 1.171.40.82a (Rigaku Oxford Diffraction, 2020)
Numerical absorption correction based on gaussian integration over
a multifaceted crystal model
Empirical absorption correction using spherical harmonics,
implemented in SCALE3 ABSPACK scaling algorithm.
;
_exptl_crystal_colour 'clear colourless'
_exptl_crystal_colour_lustre clear
_exptl_crystal_colour_primary colourless
_exptl_crystal_density_diffrn 1.519
_exptl_crystal_description cylindrically
_exptl_crystal_F_000 600
_exptl_crystal_recrystallization_method 'From the Melt'
_exptl_crystal_size_max 0.622
_exptl_crystal_size_mid 0.233
_exptl_crystal_size_min 0.23
_refine_diff_density_max 0.689
_refine_diff_density_min -1.629
_refine_diff_density_rms 0.117
_refine_ls_extinction_method none
_refine_ls_goodness_of_fit_ref 1.063
_refine_ls_hydrogen_treatment refall
_refine_ls_matrix_type full
_refine_ls_number_parameters 202
_refine_ls_number_reflns 16781
_refine_ls_number_restraints 15
_refine_ls_restrained_S_all 1.063
_refine_ls_R_factor_all 0.0390
_refine_ls_R_factor_gt 0.0252
_refine_ls_shift/su_max 0.006
_refine_ls_shift/su_mean 0.000
_refine_ls_structure_factor_coef Fsqd
_refine_ls_weighting_details 'w=1/[\s^2^(Fo^2^)+(0.0225P)^2^] where P=(Fo^2^+2Fc^2^)/3'
_refine_ls_weighting_scheme calc
_refine_ls_wR_factor_gt 0.0515
_refine_ls_wR_factor_ref 0.0560
_reflns_Friedel_coverage 0.000
_reflns_number_gt 13305
_reflns_number_total 16781
_reflns_threshold_expression 'I > 2\s(I)'
_cod_data_source_file d1dt03658k2.cif
_cod_data_source_block compound3
_cod_depositor_comments 'Adding full bibliography for 7709188--7709191.cif.'
_cod_database_code 7709188
_shelx_shelxl_version_number 2018/3
_chemical_oxdiff_formula 'C11 H19 P Sn'
_chemical_oxdiff_usercomment
'In situ grown. Ultrasonic at 200 K, at 240 polycrystalline material, at 289.0K seed, 1K/h to 127 K, 5 K/h to 240 and 360 K/h to 100K.'
_shelx_space_group_comment
;
The symmetry employed for this shelxl refinement is uniquely defined
by the following loop, which should always be used as a source of
symmetry information in preference to the above space-group names.
They are only intended as comments.
;
_shelx_estimated_absorpt_t_max 0.653
_shelx_estimated_absorpt_t_min 0.366
_diffrn_oxdiff_digest_frames
;
0195b18319542829d022a10f7feba1a11f02528da1c
;
_reflns_odcompleteness_completeness 96.76
_reflns_odcompleteness_iscentric 1
_reflns_odcompleteness_theta 55.56
_olex2_refinement_description
;
1. Restrained distances
 C9-H9D \\sim C9-H9C \\sim C9-H9F \\sim C9-H9B \\sim C9-H9E \\sim C9-H9A
 with sigma of 0.02
2. Uiso/Uaniso restraints and constraints
Uiso(H9C) = Uiso(H9F) = Uiso(H9B) = Uiso(H9E) = Uiso(H9A) = Uiso(H9D)
3. Others
 Sof(H9A)=Sof(H9B)=Sof(H9C)=1-FVAR(1)
 Sof(H9D)=Sof(H9E)=Sof(H9F)=FVAR(1)
;
_olex2_date_sample_data_collection 2020-11-03
_olex2_submission_special_instructions 'No special instructions were received'
_oxdiff_exptl_absorpt_empirical_details
;
Empirical correction (ABSPACK) includes:
- Absorption correction using spherical harmonics
- Frame scaling
;
_oxdiff_exptl_absorpt_empirical_full_max 3.675
_oxdiff_exptl_absorpt_empirical_full_min 0.592

loop_
_space_group_symop_operation_xyz
'x, y, z'
'-x+1/2, y+1/2, -z+1/2'
'-x, -y, -z'
'x-1/2, -y-1/2, z-1/2'

loop_
_atom_site_label
_atom_site_type_symbol
_atom_site_fract_x
_atom_site_fract_y
_atom_site_fract_z
_atom_site_U_iso_or_equiv
_atom_site_adp_type
_atom_site_occupancy
_atom_site_site_symmetry_order
_atom_site_calc_flag
_atom_site_refinement_flags_posn
_atom_site_refinement_flags_adp
_atom_site_refinement_flags_occupancy
_atom_site_disorder_assembly
_atom_site_disorder_group
Sn1 Sn 0.23981(2) 0.45589(2) 0.29019(2) 0.01668(1) Uani 1 1 d . . . . .
P1 P 0.17292(2) 0.32720(2) 0.47532(2) 0.01726(3) Uani 1 1 d . . . . .
C1 C 0.40680(7) 0.31947(6) 0.36335(4) 0.01621(8) Uani 1 1 d . . . . .
C2 C 0.37085(7) 0.27103(6) 0.43934(4) 0.01597(7) Uani 1 1 d . . . . .
C3 C 0.48460(8) 0.18290(7) 0.48399(4) 0.02002(9) Uani 1 1 d . . . . .
H3 H 0.4638(18) 0.1523(14) 0.5348(9) 0.027(3) Uiso 1 1 d . . . . .
C4 C 0.63263(8) 0.14222(7) 0.45419(5) 0.02287(11) Uani 1 1 d . . . . .
H4 H 0.7070(19) 0.0817(14) 0.4819(9) 0.026(3) Uiso 1 1 d . . . . .
C5 C 0.66978(9) 0.19051(7) 0.37946(5) 0.02351(11) Uani 1 1 d . . . . .
H5 H 0.770(2) 0.1637(16) 0.3585(10) 0.036(4) Uiso 1 1 d . . . . .
C6 C 0.55757(8) 0.27851(7) 0.33476(4) 0.02041(9) Uani 1 1 d . . . . .
H6 H 0.5871(18) 0.3088(14) 0.2854(9) 0.027(3) Uiso 1 1 d . . . . .
C7 C 0.37122(15) 0.50567(9) 0.18875(6) 0.03287(17) Uani 1 1 d . . . . .
H7A H 0.476(3) 0.536(2) 0.2078(16) 0.066(7) Uiso 1 1 d . . . . .
H7B H 0.308(3) 0.5667(18) 0.1587(13) 0.045(5) Uiso 1 1 d . . . . .
H7C H 0.371(3) 0.4387(19) 0.1513(14) 0.054(5) Uiso 1 1 d . . . . .
C8 C -0.01118(11) 0.37869(9) 0.24120(6) 0.02867(14) Uani 1 1 d . . . . .
H8A H 0.004(3) 0.298(2) 0.2202(15) 0.075(7) Uiso 1 1 d . . . . .
H8B H -0.063(3) 0.423(2) 0.1992(14) 0.057(5) Uiso 1 1 d . . . . .
H8C H -0.078(3) 0.375(2) 0.2811(16) 0.077(7) Uiso 1 1 d . . . . .
C9 C 0.21054(11) 0.62474(7) 0.35946(5) 0.02472(11) Uani 1 1 d D . . . .
H9A H 0.130(4) 0.682(2) 0.3306(17) 0.038(3) Uiso 0.60(2) 1 d D . P A 2
H9B H 0.309(3) 0.672(3) 0.372(2) 0.038(3) Uiso 0.60(2) 1 d D . P A 2
H9C H 0.181(4) 0.607(3) 0.4112(13) 0.038(3) Uiso 0.60(2) 1 d D . P A 2
H9D H 0.108(4) 0.629(4) 0.380(3) 0.038(3) Uiso 0.40(2) 1 d D . P A 1
H9E H 0.216(6) 0.692(3) 0.323(2) 0.038(3) Uiso 0.40(2) 1 d D . P A 1
H9F H 0.288(5) 0.636(4) 0.4082(19) 0.038(3) Uiso 0.40(2) 1 d D . P A 1
C10 C 0.26737(11) 0.42045(9) 0.56744(6) 0.02965(15) Uani 1 1 d . . . . .
H10A H 0.338(2) 0.3693(17) 0.6048(11) 0.043(4) Uiso 1 1 d . . . . .
H10B H 0.171(3) 0.4548(15) 0.5954(12) 0.042(5) Uiso 1 1 d . . . . .
H10C H 0.337(2) 0.4918(19) 0.5507(12) 0.043(4) Uiso 1 1 d . . . . .
C11 C 0.10221(9) 0.18573(7) 0.52621(5) 0.02309(11) Uani 1 1 d . . . . .
H11A H 0.075(2) 0.1214(17) 0.4836(11) 0.042(4) Uiso 1 1 d . . . . .
H11B H 0.004(2) 0.2063(16) 0.5486(10) 0.037(4) Uiso 1 1 d . . . . .
H11C H 0.185(2) 0.1569(16) 0.5712(11) 0.038(4) Uiso 1 1 d . . . . .

loop_
_atom_site_aniso_label
_atom_site_aniso_U_11
_atom_site_aniso_U_22
_atom_site_aniso_U_33
_atom_site_aniso_U_23
_atom_site_aniso_U_13
_atom_site_aniso_U_12
Sn1 0.01936(2) 0.01413(2) 0.01691(2) 0.00059(1) 0.00408(1) 0.00121(1)
P1 0.01511(5) 0.01809(6) 0.01893(6) 0.00021(5) 0.00388(4) 0.00107(4)
C1 0.01570(17) 0.01484(19) 0.0185(2) -0.00067(15) 0.00420(15) 0.00001(14)
C2 0.01452(16) 0.01565(19) 0.01763(19) -0.00035(15) 0.00240(14) -0.00016(14)
C3 0.01720(19) 0.0204(2) 0.0219(2) 0.00251(18) 0.00177(17) 0.00175(17)
C4 0.0170(2) 0.0208(3) 0.0300(3) 0.0010(2) 0.00187(19) 0.00397(18)
C5 0.0174(2) 0.0230(3) 0.0309(3) -0.0026(2) 0.0063(2) 0.00372(18)
C6 0.0184(2) 0.0206(2) 0.0237(2) -0.00117(19) 0.00748(18) 0.00105(17)
C7 0.0482(5) 0.0261(4) 0.0294(3) 0.0084(3) 0.0211(3) 0.0083(3)
C8 0.0258(3) 0.0276(3) 0.0292(3) -0.0016(3) -0.0049(2) -0.0017(2)
C9 0.0289(3) 0.0173(2) 0.0288(3) -0.0033(2) 0.0073(2) 0.0017(2)
C10 0.0269(3) 0.0298(4) 0.0327(4) -0.0138(3) 0.0064(3) -0.0024(3)
C11 0.0217(2) 0.0220(3) 0.0275(3) 0.0017(2) 0.0097(2) -0.00099(19)

loop_
_atom_type_symbol
_atom_type_description
_atom_type_scat_dispersion_real
_atom_type_scat_dispersion_imag
_atom_type_scat_source
C C 0.0033 0.0016 'International Tables Vol C Tables 4.2.6.8 and 6.1.1.4'
H H 0.0000 0.0000 'International Tables Vol C Tables 4.2.6.8 and 6.1.1.4'
P P 0.1023 0.0942 'International Tables Vol C Tables 4.2.6.8 and 6.1.1.4'
Sn Sn -0.6537 1.4246 'International Tables Vol C Tables 4.2.6.8 and 6.1.1.4'

loop_
_exptl_crystal_face_index_h
_exptl_crystal_face_index_k
_exptl_crystal_face_index_l
_exptl_crystal_face_perp_dist
1 -15 3 0.2983
-1 15 -3 0.2983
-10 -2 -6 0.1278
10 2 6 0.1278
-5 2 22 0.1199
5 -2 -22 0.1199
3 4 20 0.1167
-3 -4 -20 0.1167
11 0 -10 0.1149
-11 0 10 0.1149

loop_
_geom_angle_atom_site_label_1
_geom_angle_atom_site_label_2
_geom_angle_atom_site_label_3
_geom_angle
_geom_angle_site_symmetry_1
_geom_angle_site_symmetry_3
_geom_angle_publ_flag
C7 Sn1 C1 105.43(3) . . ?
C8 Sn1 C1 112.18(3) . . ?
C8 Sn1 C7 109.28(4) . . ?
C9 Sn1 C1 111.96(3) . . ?
C9 Sn1 C7 107.82(4) . . ?
C9 Sn1 C8 109.96(3) . . ?
C2 P1 C10 100.98(3) . . ?
C2 P1 C11 102.20(3) . . ?
C11 P1 C10 100.27(4) . . ?
C2 C1 Sn1 122.39(4) . . ?
C6 C1 Sn1 118.94(5) . . ?
C6 C1 C2 118.66(6) . . ?
C1 C2 P1 117.59(4) . . ?
C3 C2 P1 122.76(5) . . ?
C3 C2 C1 119.65(5) . . ?
C2 C3 H3 120.3(9) . . ?
C4 C3 C2 120.90(6) . . ?
C4 C3 H3 118.8(9) . . ?
C3 C4 H4 122.0(9) . . ?
C3 C4 C5 119.76(6) . . ?
C5 C4 H4 118.2(9) . . ?
C4 C5 H5 120.6(10) . . ?
C4 C5 C6 119.71(6) . . ?
C6 C5 H5 119.7(10) . . ?
C1 C6 H6 121.5(9) . . ?
C5 C6 C1 121.32(6) . . ?
C5 C6 H6 117.1(9) . . ?
Sn1 C7 H7A 110.6(16) . . ?
Sn1 C7 H7B 107.6(13) . . ?
Sn1 C7 H7C 111.5(13) . . ?
H7A C7 H7B 108.3(18) . . ?
H7A C7 H7C 114(2) . . ?
H7B C7 H7C 104.4(17) . . ?
Sn1 C8 H8A 108.8(14) . . ?
Sn1 C8 H8B 110.9(14) . . ?
Sn1 C8 H8C 110.4(15) . . ?
H8A C8 H8B 106.1(19) . . ?
H8A C8 H8C 111(2) . . ?
H8B C8 H8C 110(2) . . ?
Sn1 C9 H9A 113.1(18) . . ?
Sn1 C9 H9B 114.5(19) . . ?
Sn1 C9 H9C 112(2) . . ?
Sn1 C9 H9D 114(3) . . ?
Sn1 C9 H9E 106(3) . . ?
Sn1 C9 H9F 117(3) . . ?
H9A C9 H9B 104(3) . . ?
H9A C9 H9C 110(3) . . ?
H9B C9 H9C 103(3) . . ?
H9D C9 H9E 109(4) . . ?
H9D C9 H9F 100(4) . . ?
H9E C9 H9F 111(4) . . ?
P1 C10 H10A 109.5(11) . . ?
P1 C10 H10B 109.6(11) . . ?
P1 C10 H10C 110.2(11) . . ?
H10A C10 H10B 108.6(15) . . ?
H10A C10 H10C 109.7(16) . . ?
H10B C10 H10C 109.3(15) . . ?
P1 C11 H11A 107.1(10) . . ?
P1 C11 H11B 108.4(11) . . ?
P1 C11 H11C 113.2(10) . . ?
H11A C11 H11B 110.7(14) . . ?
H11A C11 H11C 111.4(14) . . ?
H11B C11 H11C 106.0(14) . . ?

loop_
_geom_bond_atom_site_label_1
_geom_bond_atom_site_label_2
_geom_bond_distance
_geom_bond_site_symmetry_2
_geom_bond_publ_flag
Sn1 C1 2.1582(6) . ?
Sn1 C7 2.1460(8) . ?
Sn1 C8 2.1425(8) . ?
Sn1 C9 2.1412(7) . ?
P1 C2 1.8352(6) . ?
P1 C10 1.8386(8) . ?
P1 C11 1.8362(8) . ?
C1 C2 1.4073(8) . ?
C1 C6 1.4008(8) . ?
C2 C3 1.4001(8) . ?
C3 H3 0.926(15) . ?
C3 C4 1.3904(9) . ?
C4 H4 0.927(15) . ?
C4 C5 1.3914(11) . ?
C5 H5 0.947(16) . ?
C5 C6 1.3929(10) . ?
C6 H6 0.927(14) . ?
C7 H7A 0.88(3) . ?
C7 H7B 0.90(2) . ?
C7 H7C 0.93(2) . ?
C8 H8A 0.93(3) . ?
C8 H8B 0.87(2) . ?
C8 H8C 0.90(3) . ?
C9 H9A 0.937(15) . ?
C9 H9B 0.909(15) . ?
C9 H9C 0.925(16) . ?
C9 H9D 0.916(17) . ?
C9 H9E 0.933(17) . ?
C9 H9F 0.920(17) . ?
C10 H10A 0.920(18) . ?
C10 H10B 1.007(19) . ?
C10 H10C 0.99(2) . ?
C11 H11A 0.968(18) . ?
C11 H11B 0.925(16) . ?
C11 H11C 0.942(17) . ?

loop_
_geom_torsion_atom_site_label_1
_geom_torsion_atom_site_label_2
_geom_torsion_atom_site_label_3
_geom_torsion_atom_site_label_4
_geom_torsion
_geom_torsion_site_symmetry_1
_geom_torsion_site_symmetry_2
_geom_torsion_site_symmetry_3
_geom_torsion_site_symmetry_4
_geom_torsion_publ_flag
Sn1 C1 C2 P1 0.41(7) . . . . ?
Sn1 C1 C2 C3 -179.85(5) . . . . ?
Sn1 C1 C6 C5 -179.93(5) . . . . ?
P1 C2 C3 C4 179.57(5) . . . . ?
C1 C2 C3 C4 -0.16(10) . . . . ?
C2 C1 C6 C5 0.76(10) . . . . ?
C2 C3 C4 C5 0.71(11) . . . . ?
C3 C4 C5 C6 -0.51(11) . . . . ?
C4 C5 C6 C1 -0.23(11) . . . . ?
C6 C1 C2 P1 179.69(5) . . . . ?
C6 C1 C2 C3 -0.56(9) . . . . ?
C10 P1 C2 C1 -111.58(6) . . . . ?
C10 P1 C2 C3 68.68(6) . . . . ?
C11 P1 C2 C1 145.25(5) . . . . ?
C11 P1 C2 C3 -34.49(6) . . . . ?

loop_
_exptl_oxdiff_crystal_face_indexfrac_h
_exptl_oxdiff_crystal_face_indexfrac_k
_exptl_oxdiff_crystal_face_indexfrac_l
_exptl_oxdiff_crystal_face_x
_exptl_oxdiff_crystal_face_y
_exptl_oxdiff_crystal_face_z
1.1454 -14.6504 2.8730 0.0057 -0.0049 1.0000
-1.1454 14.6504 -2.8730 -0.0057 0.0049 -1.0000
-9.8133 -2.0837 -6.1528 -0.9029 0.4298 -0.0092
9.8133 2.0837 6.1528 0.9029 -0.4298 0.0092
-4.8775 2.4322 21.5934 0.4287 0.9001 -0.0772
4.8775 -2.4322 -21.5934 -0.4287 -0.9001 0.0772
2.8927 3.6048 20.0672 0.9208 0.3820 -0.0791
-2.8927 -3.6048 -20.0672 -0.9208 -0.3820 0.0791
10.5443 0.0707 -9.9356 0.3830 -0.9225 0.0481
-10.5443 -0.0707 9.9356 -0.3830 0.9225 -0.0481
